data_4036433
loop_
_publ_author_name
'Yamaguchi, Kirara'
'Murai, Toshiaki'
'Hasegawa, Saki'
'Miwa, Yohei'
'Kutsumizu, Shoichi'
'Maruyama, Toshifumi'
'Sasamori, Takahiro'
'Tokitoh, Norihiro'

_publ_section_title
;
 5-N-Arylaminothiazoles as Highly Twisted Fluorescent Monocyclic
 Heterocycles: Synthesis and Characterization.
;
_journal_issue 21
_journal_name_full 'The Journal of organic chemistry'
_journal_page_first 10742
_journal_page_last 10756
_journal_paper_doi 10.1021/acs.joc.5b01963
_journal_volume 80
_journal_year 2015
_chemical_formula_moiety 'C33 H24 N2 S'
_chemical_formula_sum 'C33 H24 N2 S'
_chemical_formula_weight 480.60
_space_group_IT_number 14
_space_group_name_Hall '-P 2ybc'
_space_group_name_H-M_alt 'P 1 21/c 1'
_symmetry_cell_setting monoclinic
_symmetry_Int_Tables_number 14
_symmetry_space_group_name_H-M 'P 1 21/c 1'
_atom_sites_solution_hydrogens geom
_atom_sites_solution_primary direct
_atom_sites_solution_secondary difmap
_audit_creation_method SHELXL-97
_cell_angle_alpha 90.00
_cell_angle_beta 96.887(4)
_cell_angle_gamma 90.00
_cell_formula_units_Z 4
_cell_length_a 11.190(3)
_cell_length_b 16.745(4)
_cell_length_c 13.133(3)
_cell_measurement_reflns_used 5682
_cell_measurement_temperature 193.1
_cell_measurement_theta_max 30.9
_cell_measurement_theta_min 1.8
_cell_volume 2443.1(10)
_computing_structure_refinement 'SHELXL-97 (Sheldrick, 1997)'
_computing_structure_solution 'SHELXS-97 (Sheldrick, 1990)'
_diffrn_ambient_temperature 193(2)
_diffrn_detector_area_resol_mean 14.63
_diffrn_measured_fraction_theta_full 0.999
_diffrn_measured_fraction_theta_max 0.999
_diffrn_measurement_device_type 'Rigaku/MSC Mercury CCD'
_diffrn_measurement_method \w
_diffrn_radiation_monochromator graphite
_diffrn_radiation_source 'fine-focus sealed tube'
_diffrn_radiation_type MoK\a
_diffrn_radiation_wavelength 0.71075
_diffrn_reflns_av_R_equivalents 0.0564
_diffrn_reflns_av_sigmaI/netI 0.0602
_diffrn_reflns_limit_h_max 14
_diffrn_reflns_limit_h_min -14
_diffrn_reflns_limit_k_max 13
_diffrn_reflns_limit_k_min -21
_diffrn_reflns_limit_l_max 16
_diffrn_reflns_limit_l_min -17
_diffrn_reflns_number 19906
_diffrn_reflns_theta_full 27.49
_diffrn_reflns_theta_max 27.49
_diffrn_reflns_theta_min 1.83
_exptl_absorpt_coefficient_mu 0.158
_exptl_absorpt_correction_T_max 0.991
_exptl_absorpt_correction_T_min 0.701
_exptl_absorpt_correction_type multi-scan
_exptl_absorpt_process_details '(Jacobson, 1998)'
_exptl_crystal_colour Yellow
_exptl_crystal_density_diffrn 1.307
_exptl_crystal_density_method 'not measured'
_exptl_crystal_description Block
_exptl_crystal_F_000 1008
_exptl_crystal_size_max 0.57
_exptl_crystal_size_mid 0.11
_exptl_crystal_size_min 0.06
_refine_diff_density_max 0.263
_refine_diff_density_min -0.266
_refine_diff_density_rms 0.045
_refine_ls_extinction_method none
_refine_ls_goodness_of_fit_ref 1.078
_refine_ls_hydrogen_treatment constr
_refine_ls_matrix_type full
_refine_ls_number_parameters 325
_refine_ls_number_reflns 5614
_refine_ls_number_restraints 0
_refine_ls_restrained_S_all 1.078
_refine_ls_R_factor_all 0.0990
_refine_ls_R_factor_gt 0.0646
_refine_ls_shift/su_max 0.000
_refine_ls_shift/su_mean 0.000
_refine_ls_structure_factor_coef Fsqd
_refine_ls_weighting_details 'calc w=1/[\s^2^(Fo^2^)+(0.0480P)^2^+0.7777P] where P=(Fo^2^+2Fc^2^)/3'
_refine_ls_weighting_scheme calc
_refine_ls_wR_factor_gt 0.1260
_refine_ls_wR_factor_ref 0.1411
_reflns_number_gt 3969
_reflns_number_total 5614
_reflns_threshold_expression >2sigma(I)
_cod_data_source_file jo5b01963_si_002.cif
_cod_data_source_block biph
_cod_original_sg_symbol_H-M 'P 21/c       '
_cod_database_code 4036433

loop_
_symmetry_equiv_pos_as_xyz
'x, y, z'
'-x, y+1/2, -z+1/2'
'-x, -y, -z'
'x, -y-1/2, z-1/2'

loop_
_atom_site_label
_atom_site_type_symbol
_atom_site_fract_x
_atom_site_fract_y
_atom_site_fract_z
_atom_site_U_iso_or_equiv
_atom_site_adp_type
_atom_site_occupancy
_atom_site_symmetry_multiplicity
_atom_site_calc_flag
_atom_site_refinement_flags
S1 S 0.55325(6) 0.20477(4) 0.26588(4) 0.04084(18) Uani 1 1 d .
N1 N 0.38454(17) 0.14510(11) 0.35949(14) 0.0361(5) Uani 1 1 d .
N2 N 0.69373(17) 0.20927(11) 0.45174(14) 0.0339(4) Uani 1 1 d .
C1 C 0.4108(2) 0.16675(13) 0.26852(17) 0.0351(5) Uani 1 1 d .
C2 C 0.5818(2) 0.18816(13) 0.39690(17) 0.0342(5) Uani 1 1 d .
C3 C 0.4834(2) 0.15517(13) 0.43288(16) 0.0337(5) Uani 1 1 d .
C4 C 0.3278(2) 0.15813(13) 0.17347(16) 0.0334(5) Uani 1 1 d .
C5 C 0.2062(2) 0.14242(14) 0.17583(17) 0.0386(6) Uani 1 1 d .
H5 H 0.1757 0.1373 0.2400 0.046 Uiso 1 1 calc R
C6 C 0.1290(2) 0.13423(14) 0.08613(17) 0.0391(6) Uani 1 1 d .
H6 H 0.0461 0.1239 0.0896 0.047 Uiso 1 1 calc R
C7 C 0.1709(2) 0.14083(13) -0.00948(16) 0.0340(5) Uani 1 1 d .
C8 C 0.2925(2) 0.15565(14) -0.01152(17) 0.0394(6) Uani 1 1 d .
H8 H 0.3232 0.1599 -0.0757 0.047 Uiso 1 1 calc R
C9 C 0.3699(2) 0.16439(15) 0.07796(17) 0.0401(6) Uani 1 1 d .
H9 H 0.4527 0.1748 0.0744 0.048 Uiso 1 1 calc R
C10 C 0.0880(2) 0.13127(14) -0.10623(17) 0.0376(6) Uani 1 1 d .
C11 C -0.0136(2) 0.08340(15) -0.11089(19) 0.0442(6) Uani 1 1 d .
H11 H -0.0310 0.0561 -0.0510 0.053 Uiso 1 1 calc R
C12 C -0.0904(3) 0.07462(16) -0.2013(2) 0.0557(8) Uani 1 1 d .
H12 H -0.1594 0.0414 -0.2031 0.067 Uiso 1 1 calc R
C13 C -0.0661(3) 0.11451(16) -0.2887(2) 0.0552(8) Uani 1 1 d .
H13 H -0.1178 0.1082 -0.3510 0.066 Uiso 1 1 calc R
C14 C 0.0329(3) 0.16319(17) -0.28534(18) 0.0506(7) Uani 1 1 d .
H14 H 0.0489 0.1912 -0.3451 0.061 Uiso 1 1 calc R
C15 C 0.1096(2) 0.17158(15) -0.19527(18) 0.0437(6) Uani 1 1 d .
H15 H 0.1780 0.2053 -0.1939 0.052 Uiso 1 1 calc R
C16 C 0.7056(2) 0.28656(13) 0.49810(17) 0.0333(5) Uani 1 1 d .
C17 C 0.6506(2) 0.35306(15) 0.45160(19) 0.0455(6) Uani 1 1 d .
H17 H 0.6014 0.3479 0.3878 0.055 Uiso 1 1 calc R
C18 C 0.6667(3) 0.42733(16) 0.4976(2) 0.0553(7) Uani 1 1 d .
H18 H 0.6278 0.4728 0.4655 0.066 Uiso 1 1 calc R
C19 C 0.7387(3) 0.43573(17) 0.5893(2) 0.0532(7) Uani 1 1 d .
H19 H 0.7508 0.4869 0.6200 0.064 Uiso 1 1 calc R
C20 C 0.7933(2) 0.36917(16) 0.63656(19) 0.0473(7) Uani 1 1 d .
H20 H 0.8428 0.3746 0.7002 0.057 Uiso 1 1 calc R
C21 C 0.7763(2) 0.29505(15) 0.59176(17) 0.0408(6) Uani 1 1 d .
H21 H 0.8131 0.2494 0.6252 0.049 Uiso 1 1 calc R
C22 C 0.7976(2) 0.16595(13) 0.43199(15) 0.0305(5) Uani 1 1 d .
C23 C 0.9090(2) 0.20306(14) 0.43459(16) 0.0353(5) Uani 1 1 d .
H23 H 0.9159 0.2588 0.4472 0.042 Uiso 1 1 calc R
C24 C 1.0098(2) 0.15902(15) 0.41882(17) 0.0400(6) Uani 1 1 d .
H24 H 1.0859 0.1847 0.4222 0.048 Uiso 1 1 calc R
C25 C 1.0012(2) 0.07848(15) 0.39827(17) 0.0415(6) Uani 1 1 d .
H25 H 1.0707 0.0484 0.3880 0.050 Uiso 1 1 calc R
C26 C 0.8899(2) 0.04207(15) 0.39287(18) 0.0427(6) Uani 1 1 d .
H26 H 0.8830 -0.0133 0.3778 0.051 Uiso 1 1 calc R
C27 C 0.7886(2) 0.08493(14) 0.40909(17) 0.0371(5) Uani 1 1 d .
H27 H 0.7126 0.0591 0.4046 0.044 Uiso 1 1 calc R
C28 C 0.4746(2) 0.12569(14) 0.53834(17) 0.0359(5) Uani 1 1 d .
C29 C 0.5723(2) 0.08961(17) 0.59594(18) 0.0478(7) Uani 1 1 d .
H29 H 0.6478 0.0876 0.5699 0.057 Uiso 1 1 calc R
C30 C 0.5605(3) 0.05660(18) 0.69087(19) 0.0542(7) Uani 1 1 d .
H30 H 0.6275 0.0310 0.7286 0.065 Uiso 1 1 calc R
C31 C 0.4533(3) 0.06040(17) 0.73097(19) 0.0522(7) Uani 1 1 d .
H31 H 0.4459 0.0381 0.7964 0.063 Uiso 1 1 calc R
C32 C 0.3563(3) 0.09694(17) 0.6753(2) 0.0525(7) Uani 1 1 d .
H32 H 0.2819 0.1005 0.7031 0.063 Uiso 1 1 calc R
C33 C 0.3664(2) 0.12851(15) 0.57915(18) 0.0439(6) Uani 1 1 d .
H33 H 0.2982 0.1524 0.5409 0.053 Uiso 1 1 calc R

loop_
_atom_site_aniso_label
_atom_site_aniso_U_11
_atom_site_aniso_U_22
_atom_site_aniso_U_33
_atom_site_aniso_U_23
_atom_site_aniso_U_13
_atom_site_aniso_U_12
S1 0.0332(4) 0.0505(4) 0.0383(3) 0.0011(3) 0.0017(2) -0.0059(3)
N1 0.0306(11) 0.0403(11) 0.0365(10) -0.0043(8) 0.0008(8) -0.0021(9)
N2 0.0270(11) 0.0332(10) 0.0404(10) -0.0057(8) -0.0005(8) -0.0016(9)
C1 0.0308(13) 0.0340(12) 0.0402(12) -0.0042(10) 0.0034(10) 0.0007(10)
C2 0.0267(13) 0.0369(13) 0.0383(12) -0.0025(10) 0.0014(9) 0.0015(10)
C3 0.0299(13) 0.0344(12) 0.0358(11) -0.0044(10) 0.0001(10) 0.0003(10)
C4 0.0308(13) 0.0325(12) 0.0362(11) -0.0015(10) 0.0014(9) 0.0001(10)
C5 0.0348(14) 0.0476(14) 0.0338(12) -0.0008(10) 0.0052(10) -0.0013(11)
C6 0.0275(13) 0.0482(14) 0.0416(13) -0.0035(11) 0.0046(10) -0.0012(11)
C7 0.0317(13) 0.0314(12) 0.0379(12) -0.0016(9) -0.0002(10) 0.0038(10)
C8 0.0373(15) 0.0469(14) 0.0344(12) -0.0028(11) 0.0059(10) -0.0014(12)
C9 0.0306(14) 0.0482(14) 0.0416(13) -0.0031(11) 0.0052(10) -0.0041(11)
C10 0.0382(14) 0.0336(12) 0.0394(12) -0.0042(10) -0.0016(10) 0.0090(11)
C11 0.0422(16) 0.0396(14) 0.0481(14) 0.0026(11) -0.0058(12) 0.0050(12)
C12 0.0514(18) 0.0440(15) 0.0651(18) -0.0042(14) -0.0204(14) 0.0017(13)
C13 0.066(2) 0.0433(15) 0.0494(15) -0.0084(12) -0.0224(14) 0.0168(15)
C14 0.060(2) 0.0526(16) 0.0366(13) -0.0016(12) -0.0045(12) 0.0136(15)
C15 0.0459(16) 0.0433(14) 0.0414(13) -0.0040(11) 0.0023(11) 0.0065(12)
C16 0.0277(13) 0.0343(12) 0.0385(12) -0.0040(10) 0.0066(9) -0.0027(10)
C17 0.0461(17) 0.0394(14) 0.0494(14) -0.0002(11) -0.0014(12) 0.0024(12)
C18 0.060(2) 0.0361(15) 0.0689(18) -0.0001(13) 0.0057(15) 0.0070(13)
C19 0.0561(19) 0.0438(16) 0.0633(17) -0.0183(13) 0.0220(15) -0.0078(14)
C20 0.0452(17) 0.0566(17) 0.0409(13) -0.0138(12) 0.0088(11) -0.0069(14)
C21 0.0432(15) 0.0407(14) 0.0381(12) -0.0018(11) 0.0035(10) 0.0019(12)
C22 0.0307(13) 0.0310(11) 0.0293(10) 0.0019(9) 0.0017(9) 0.0016(10)
C23 0.0334(14) 0.0325(12) 0.0402(12) 0.0019(10) 0.0052(10) -0.0026(10)
C24 0.0296(14) 0.0443(14) 0.0459(13) 0.0044(11) 0.0042(10) -0.0009(11)
C25 0.0369(15) 0.0450(15) 0.0432(13) 0.0036(11) 0.0074(11) 0.0128(12)
C26 0.0485(17) 0.0318(13) 0.0470(14) 0.0000(11) 0.0029(12) 0.0057(12)
C27 0.0393(14) 0.0327(12) 0.0387(12) 0.0014(10) 0.0024(10) -0.0037(11)
C28 0.0328(14) 0.0392(13) 0.0352(12) -0.0053(10) 0.0018(10) -0.0062(11)
C29 0.0367(15) 0.0645(18) 0.0425(14) 0.0048(12) 0.0056(11) -0.0017(13)
C30 0.0466(18) 0.0695(19) 0.0448(14) 0.0079(13) -0.0016(12) -0.0048(15)
C31 0.0553(19) 0.0632(18) 0.0378(13) -0.0004(12) 0.0041(12) -0.0190(15)
C32 0.0444(17) 0.0674(19) 0.0480(15) -0.0085(14) 0.0154(13) -0.0158(15)
C33 0.0349(15) 0.0517(16) 0.0449(14) -0.0030(12) 0.0034(11) -0.0036(12)

loop_
_atom_type_symbol
_atom_type_description
_atom_type_scat_dispersion_real
_atom_type_scat_dispersion_imag
_atom_type_scat_source
C C 0.0033 0.0016 'International Tables Vol C Tables 4.2.6.8 and 6.1.1.4'
H H 0.0000 0.0000 'International Tables Vol C Tables 4.2.6.8 and 6.1.1.4'
N N 0.0061 0.0033 'International Tables Vol C Tables 4.2.6.8 and 6.1.1.4'
S S 0.1246 0.1234 'International Tables Vol C Tables 4.2.6.8 and 6.1.1.4'

loop_
_geom_angle_atom_site_label_1
_geom_angle_atom_site_label_2
_geom_angle_atom_site_label_3
_geom_angle
C1 S1 C2 88.95(11)
C1 N1 C3 110.6(2)
C2 N2 C22 118.30(18)
C2 N2 C16 118.36(18)
C22 N2 C16 120.25(18)
N1 C1 C4 123.9(2)
N1 C1 S1 115.37(17)
C4 C1 S1 120.75(17)
C3 C2 N2 128.8(2)
C3 C2 S1 110.35(16)
N2 C2 S1 120.81(17)
C2 C3 N1 114.7(2)
C2 C3 C28 127.1(2)
N1 C3 C28 118.1(2)
C5 C4 C9 118.1(2)
C5 C4 C1 121.3(2)
C9 C4 C1 120.6(2)
C6 C5 C4 120.9(2)
C5 C6 C7 121.1(2)
C8 C7 C6 117.9(2)
C8 C7 C10 121.0(2)
C6 C7 C10 121.1(2)
C9 C8 C7 121.2(2)
C8 C9 C4 120.8(2)
C11 C10 C15 117.8(2)
C11 C10 C7 121.5(2)
C15 C10 C7 120.7(2)
C10 C11 C12 121.3(3)
C13 C12 C11 119.7(3)
C14 C13 C12 119.9(2)
C13 C14 C15 120.2(3)
C14 C15 C10 121.0(3)
C17 C16 C21 119.1(2)
C17 C16 N2 121.9(2)
C21 C16 N2 119.0(2)
C16 C17 C18 120.3(2)
C19 C18 C17 120.4(3)
C18 C19 C20 119.5(2)
C21 C20 C19 120.3(2)
C20 C21 C16 120.4(2)
C23 C22 C27 118.9(2)
C23 C22 N2 121.2(2)
C27 C22 N2 119.9(2)
C24 C23 C22 120.2(2)
C25 C24 C23 120.8(2)
C24 C25 C26 119.0(2)
C27 C26 C25 121.0(2)
C26 C27 C22 120.1(2)
C33 C28 C29 118.2(2)
C33 C28 C3 120.6(2)
C29 C28 C3 121.1(2)
C30 C29 C28 120.6(3)
C31 C30 C29 120.7(3)
C30 C31 C32 119.2(2)
C31 C32 C33 120.5(3)
C28 C33 C32 120.7(3)

loop_
_geom_bond_atom_site_label_1
_geom_bond_atom_site_label_2
_geom_bond_distance
S1 C1 1.721(2)
S1 C2 1.734(2)
N1 C1 1.315(3)
N1 C3 1.387(3)
N2 C2 1.413(3)
N2 C22 1.420(3)
N2 C16 1.430(3)
C1 C4 1.471(3)
C2 C3 1.366(3)
C3 C28 1.485(3)
C4 C5 1.390(3)
C4 C9 1.396(3)
C5 C6 1.382(3)
C6 C7 1.396(3)
C7 C8 1.388(3)
C7 C10 1.489(3)
C8 C9 1.381(3)
C10 C11 1.387(3)
C10 C15 1.396(3)
C11 C12 1.387(3)
C12 C13 1.383(4)
C13 C14 1.372(4)
C14 C15 1.382(3)
C16 C17 1.379(3)
C16 C21 1.387(3)
C17 C18 1.385(3)
C18 C19 1.373(4)
C19 C20 1.382(4)
C20 C21 1.377(3)
C22 C23 1.389(3)
C22 C27 1.391(3)
C23 C24 1.384(3)
C24 C25 1.377(3)
C25 C26 1.380(3)
C26 C27 1.380(3)
C28 C33 1.382(3)
C28 C29 1.391(3)
C29 C30 1.384(3)
C30 C31 1.368(4)
C31 C32 1.377(4)
C32 C33 1.386(3)

loop_
_geom_torsion_atom_site_label_1
_geom_torsion_atom_site_label_2
_geom_torsion_atom_site_label_3
_geom_torsion_atom_site_label_4
_geom_torsion
C3 N1 C1 C4 175.7(2)
C3 N1 C1 S1 -2.8(2)
C2 S1 C1 N1 1.49(19)
C2 S1 C1 C4 -177.03(19)
C22 N2 C2 C3 113.3(3)
C16 N2 C2 C3 -86.5(3)
C22 N2 C2 S1 -67.9(2)
C16 N2 C2 S1 92.3(2)
C1 S1 C2 C3 0.30(18)
C1 S1 C2 N2 -178.75(19)
N2 C2 C3 N1 177.0(2)
S1 C2 C3 N1 -1.9(3)
N2 C2 C3 C28 -6.7(4)
S1 C2 C3 C28 174.34(19)
C1 N1 C3 C2 3.0(3)
C1 N1 C3 C28 -173.6(2)
N1 C1 C4 C5 14.2(3)
S1 C1 C4 C5 -167.40(19)
N1 C1 C4 C9 -164.8(2)
S1 C1 C4 C9 13.6(3)
C9 C4 C5 C6 -0.8(4)
C1 C4 C5 C6 -179.8(2)
C4 C5 C6 C7 0.5(4)
C5 C6 C7 C8 0.2(3)
C5 C6 C7 C10 179.4(2)
C6 C7 C8 C9 -0.6(4)
C10 C7 C8 C9 -179.9(2)
C7 C8 C9 C4 0.3(4)
C5 C4 C9 C8 0.4(3)
C1 C4 C9 C8 179.4(2)
C8 C7 C10 C11 150.3(2)
C6 C7 C10 C11 -28.9(3)
C8 C7 C10 C15 -30.7(3)
C6 C7 C10 C15 150.1(2)
C15 C10 C11 C12 1.1(4)
C7 C10 C11 C12 -179.9(2)
C10 C11 C12 C13 -0.3(4)
C11 C12 C13 C14 -0.7(4)
C12 C13 C14 C15 1.0(4)
C13 C14 C15 C10 -0.2(4)
C11 C10 C15 C14 -0.8(4)
C7 C10 C15 C14 -179.8(2)
C2 N2 C16 C17 -37.0(3)
C22 N2 C16 C17 122.8(2)
C2 N2 C16 C21 144.1(2)
C22 N2 C16 C21 -56.1(3)
C21 C16 C17 C18 0.6(4)
N2 C16 C17 C18 -178.3(2)
C16 C17 C18 C19 0.7(4)
C17 C18 C19 C20 -1.2(4)
C18 C19 C20 C21 0.4(4)
C19 C20 C21 C16 1.0(4)
C17 C16 C21 C20 -1.4(4)
N2 C16 C21 C20 177.5(2)
C2 N2 C22 C23 145.0(2)
C16 N2 C22 C23 -14.9(3)
C2 N2 C22 C27 -34.8(3)
C16 N2 C22 C27 165.43(19)
C27 C22 C23 C24 -2.7(3)
N2 C22 C23 C24 177.6(2)
C22 C23 C24 C25 1.4(3)
C23 C24 C25 C26 0.4(3)
C24 C25 C26 C27 -0.9(3)
C25 C26 C27 C22 -0.5(3)
C23 C22 C27 C26 2.2(3)
N2 C22 C27 C26 -178.06(19)
C2 C3 C28 C33 149.8(2)
N1 C3 C28 C33 -34.1(3)
C2 C3 C28 C29 -34.7(4)
N1 C3 C28 C29 141.5(2)
C33 C28 C29 C30 0.8(4)
C3 C28 C29 C30 -174.8(2)
C28 C29 C30 C31 -1.5(4)
C29 C30 C31 C32 0.6(4)
C30 C31 C32 C33 0.9(4)
C29 C28 C33 C32 0.7(4)
C3 C28 C33 C32 176.3(2)
C31 C32 C33 C28 -1.6(4)
